data_1571016
loop_
_publ_author_name
'Glotz, Gabriel'
'Drusgala, Manfred'
'Hamm, Florian'
'Fischer, Roland C.'
'Do&#x161;li&#x107;, Na&#x111;a'
'Kelterer, Anne-Marie'
'Gescheidt, Georg'
'Haas, Michael'

_publ_section_title
;
 Wavelength-dependent rearrangements of an &#x3b1;-dione chromophore: a
 chemical pearl in a bis(hypersilyl) oyster.
;
_journal_issue 12
_journal_name_full 'Chemical science'
_journal_page_first 4427
_journal_page_last 4433
_journal_paper_doi 10.1039/d4sc00064a
_journal_volume 15
_journal_year 2024
_chemical_formula_moiety 'C20 H54 O2 Si8'
_chemical_formula_sum 'C20 H54 O2 Si8'
_chemical_formula_weight 551.35
_chemical_properties_physical Air-sensitive,Moisture-sensitive
_space_group_crystal_system triclinic
_space_group_IT_number 1
_space_group_name_Hall 'P 1'
_space_group_name_H-M_alt 'P 1'
_atom_sites_solution_hydrogens geom
_atom_sites_solution_primary direct
_audit_creation_date 2023-01-26
_audit_creation_method
;
Olex2 1.3
(compiled 2020.11.12 svn.r5f609507 for OlexSys, GUI svn.r6226)
;
_audit_update_record
;
2023-02-15 deposited with the CCDC.	2024-02-14 downloaded from the CCDC.
;
_cell_angle_alpha 93.065(3)
_cell_angle_beta 108.756(3)
_cell_angle_gamma 118.620(3)
_cell_formula_units_Z 1
_cell_length_a 9.2895(6)
_cell_length_b 9.5681(6)
_cell_length_c 12.3723(7)
_cell_measurement_reflns_used 9879
_cell_measurement_temperature 100(2)
_cell_measurement_theta_max 27.463
_cell_measurement_theta_min 2.504
_cell_volume 885.12(10)
_computing_cell_refinement 'SAINT V8.38A (Bruker, 2018)'
_computing_data_reduction 'SAINT V8.38A (Bruker, 2018)'
_computing_molecular_graphics 'Olex2 1.3 (Dolomanov et al., 2009)'
_computing_publication_material 'Olex2 1.3 (Dolomanov et al., 2009)'
_computing_structure_refinement 'XL  (Sheldrick, 2008)'
_computing_structure_solution 'SHELXS  (Sheldrick, 2008)'
_diffrn_ambient_temperature 99.8
_diffrn_measured_fraction_theta_full 0.997
_diffrn_measured_fraction_theta_max 0.997
_diffrn_measurement_device_type 'Bruker APEX-II CCD'
_diffrn_measurement_method '\f and \w scans'
_diffrn_radiation_type MoK\a
_diffrn_radiation_wavelength 0.71073
_diffrn_reflns_av_R_equivalents 0.0640
_diffrn_reflns_av_unetI/netI 0.0482
_diffrn_reflns_Laue_measured_fraction_full 0.997
_diffrn_reflns_Laue_measured_fraction_max 0.997
_diffrn_reflns_limit_h_max 11
_diffrn_reflns_limit_h_min -11
_diffrn_reflns_limit_k_max 11
_diffrn_reflns_limit_k_min -11
_diffrn_reflns_limit_l_max 15
_diffrn_reflns_limit_l_min -14
_diffrn_reflns_number 34665
_diffrn_reflns_point_group_measured_fraction_full 0.952
_diffrn_reflns_point_group_measured_fraction_max 0.952
_diffrn_reflns_theta_full 25.999
_diffrn_reflns_theta_max 25.999
_diffrn_reflns_theta_min 2.504
_diffrn_source_current 0.86
_diffrn_source_power 0.043
_diffrn_source_voltage 50.0
_diffrn_standards_number 0
_exptl_absorpt_coefficient_mu 0.317
_exptl_absorpt_correction_T_max 0.7456
_exptl_absorpt_correction_T_min 0.5270
_exptl_absorpt_correction_type multi-scan
_exptl_absorpt_process_details
;
SADABS-2016/2 (Bruker,2016/2) was used for absorption correction.
wR2(int) was 0.1437 before and 0.0756 after correction.
The Ratio of minimum to maximum transmission is 0.7068.
The \l/2 correction factor is Not present.
;
_exptl_crystal_colour purple
_exptl_crystal_density_diffrn 1.034
_exptl_crystal_description plate
_exptl_crystal_F_000 302
_exptl_crystal_size_max 0.16
_exptl_crystal_size_mid 0.13
_exptl_crystal_size_min 0.04
_refine_diff_density_max 1.541
_refine_diff_density_min -0.484
_refine_diff_density_rms 0.068
_refine_ls_abs_structure_details
;
 Refined as an inversion twin.
;
_refine_ls_abs_structure_Flack 0.5(4)
_refine_ls_extinction_method none
_refine_ls_goodness_of_fit_ref 1.029
_refine_ls_hydrogen_treatment constr
_refine_ls_matrix_type full
_refine_ls_number_parameters 474
_refine_ls_number_reflns 6621
_refine_ls_number_restraints 312
_refine_ls_restrained_S_all 1.030
_refine_ls_R_factor_all 0.0803
_refine_ls_R_factor_gt 0.0592
_refine_ls_shift/su_max 0.007
_refine_ls_shift/su_mean 0.000
_refine_ls_structure_factor_coef Fsqd
_refine_ls_weighting_details 'w=1/[\s^2^(Fo^2^)+(0.0771P)^2^+1.1424P] where P=(Fo^2^+2Fc^2^)/3'
_refine_ls_weighting_scheme calc
_refine_ls_wR_factor_gt 0.1456
_refine_ls_wR_factor_ref 0.1631
_reflns_Friedel_coverage 0.909
_reflns_Friedel_fraction_full 0.907
_reflns_Friedel_fraction_max 0.907
_reflns_number_gt 5226
_reflns_number_total 6621
_reflns_threshold_expression 'I > 2\s(I)'
_cod_data_source_file d4sc00064a3.cif
_cod_data_source_block rf1671c_0m
_cod_depositor_comments 'Adding full bibliography for 1571016--1571017.cif.'
_cod_database_code 1571016
_shelx_shelxl_version_number 2018/3
_shelx_space_group_comment
;
The symmetry employed for this shelxl refinement is uniquely defined
by the following loop, which should always be used as a source of
symmetry information in preference to the above space-group names.
They are only intended as comments.
;
_shelx_estimated_absorpt_t_max 0.987
_shelx_estimated_absorpt_t_min 0.951
_olex2_refinement_description
;
1. Twinned data refinement
 Scales: 0.5(4)
 0.5(4)
2. Fixed Uiso
 At 1.2 times of:
  {H14A,H14B,H14C} of C14, {H5A,H5B,H5C} of C5, {H10A,H10B,H10C} of C10
 At 1.5 times of:
  {H11A,H11B,H11C} of C11, {H18A,H18B,H18C} of C18, {H4A,H4B,H4C} of C4, {H8A,
  H8B,H8C} of C8, {H9A,H9B,H9C} of C9, {H19A,H19B,H19C} of C19, {H6A,H6B,H6C}
  of C6, {H20A,H20B,H20C} of C20, {H7A,H7B,H7C} of C7, {H13A,H13B,H13C} of C13,
  {H12A,H12B,H12C} of C12, {H13D,H13E,H13F} of C13A, {H18D,H18E,H18F} of C18A,
  {H20D,H20E,H20F} of C20A, {H12D,H12E,H12F} of C12A, {H19D,H19E,H19F} of C19A,
  {H15D,H15E,H15F} of C15A, {H17D,H17E,H17F} of C17A, {H6AA,H6AB,H6AC} of C6A,
  {H7AA,H7AB,H7AC} of C7A, {H9AA,H9AB,H9AC} of C9A, {H10D,H10E,H10F} of C10A,
  {H11D,H11E,H11F} of C11A, {H8AA,H8AB,H8AC} of C8A, {H16D,H16E,H16F} of C16A,
  {H14D,H14E,H14F} of C14A, {H3A,H3B,H3C} of C3, {H17A,H17B,H17C} of C17, {H16A,
  H16B,H16C} of C16, {H15A,H15B,H15C} of C15
3. Restrained distances
 Si6-C9A = Si6-C10A = Si6-C11A = Si6-C12 = Si6-C13 = Si6-C14
 1.86 with sigma of 0.01
 O1-C1 \\sim O1A-C1A
 with sigma of 0.01
 C1-C2 \\sim C1A-C2A
 with sigma of 0.01
 O2A-C2A \\sim C2-O2
 with sigma of 0.01
4. Uiso/Uaniso restraints and constraints
Si2 \\sim C17A \\sim C3 \\sim C15A \\sim C5 \\sim C16A \\sim C4: within 2A with
sigma of 0.005 and sigma for terminal atoms of 0.01 within 2A
Si1 \\sim O1 \\sim O1A \\sim Si5: within 2A with sigma of 0.01 and sigma for
terminal atoms of 0.02 within 2A
Uanis(C15) \\sim Ueq, Uanis(C16) \\sim Ueq, Uanis(C17) \\sim Ueq, Uanis(C3)
\\sim Ueq, Uanis(C1) \\sim Ueq, Uanis(C2) \\sim Ueq, Uanis(C4) \\sim Ueq,
Uanis(C5) \\sim Ueq, Uanis(C9) \\sim Ueq, Uanis(C11) \\sim Ueq, Uanis(C10)
\\sim Ueq, Uanis(C6) \\sim Ueq, Uanis(C8) \\sim Ueq, Uanis(C7) \\sim Ueq,
Uanis(C19) \\sim Ueq, Uanis(C20) \\sim Ueq, Uanis(C18) \\sim Ueq, Uanis(C13)
\\sim Ueq, Uanis(C12) \\sim Ueq, Uanis(C14) \\sim Ueq, Uanis(C1A) \\sim Ueq,
Uanis(C2A) \\sim Ueq, Uanis(C16A) \\sim Ueq, Uanis(C15A) \\sim Ueq, Uanis(C17A)
\\sim Ueq, Uanis(C20A) \\sim Ueq, Uanis(C19A) \\sim Ueq, Uanis(C18A) \\sim Ueq,
Uanis(C12A) \\sim Ueq, Uanis(C13A) \\sim Ueq, Uanis(C14A) \\sim Ueq, Uanis(C6A)
\\sim Ueq, Uanis(C8A) \\sim Ueq, Uanis(C7A) \\sim Ueq, Uanis(C9A) \\sim Ueq,
Uanis(C10A) \\sim Ueq, Uanis(C11A) \\sim Ueq: with sigma of 0.01 and sigma for
terminal atoms of 0.02
Uanis(C7) \\sim Ueq, Uanis(C14A) \\sim Ueq, Uanis(C13A) \\sim Ueq, Uanis(C8)
\\sim Ueq, Uanis(C6) \\sim Ueq, Uanis(C12A) \\sim Ueq: with sigma of 0.005 and
sigma for terminal atoms of 0.01
Uanis(C20A) \\sim Ueq: with sigma of 0.003 and sigma for terminal atoms of 0.006
Uanis(Si3) \\sim Ueq: with sigma of 0.01 and sigma for terminal atoms of 0.02
Uanis(Si6) = Uanis(C11A) = Uanis(C14) = Uanis(Si6) = Uanis(C9A)
Uanis(Si3) = Uanis(C13A)
5. Others
 Sof(Si8A)=Sof(C20A)=Sof(H20D)=Sof(H20E)=Sof(H20F)=Sof(C19A)=Sof(H19D)=
 Sof(H19E)=Sof(H19F)=Sof(Si3A)=Sof(C18A)=Sof(H18D)=Sof(H18E)=Sof(H18F)=
 Sof(C12A)=Sof(H12D)=Sof(H12E)=Sof(H12F)=Sof(C13A)=Sof(H13D)=Sof(H13E)=
 Sof(H13F)=Sof(C14A)=Sof(H14D)=Sof(H14E)=Sof(H14F)=Sof(C6A)=Sof(H6AA)=Sof(H6AB)=
 Sof(H6AC)=Sof(C8A)=Sof(H8AA)=Sof(H8AB)=Sof(H8AC)=Sof(C7A)=Sof(H7AA)=Sof(H7AB)=
 Sof(H7AC)=1-FVAR(1)
 Sof(Si4)=Sof(C9)=Sof(H9A)=Sof(H9B)=Sof(H9C)=Sof(C11)=Sof(H11A)=Sof(H11B)=
 Sof(H11C)=Sof(Si8)=Sof(C10)=Sof(H10A)=Sof(H10B)=Sof(H10C)=Sof(C6)=Sof(H6A)=
 Sof(H6B)=Sof(H6C)=Sof(C8)=Sof(H8A)=Sof(H8B)=Sof(H8C)=Sof(C7)=Sof(H7A)=Sof(H7B)=
 Sof(H7C)=Sof(C19)=Sof(H19A)=Sof(H19B)=Sof(H19C)=Sof(C20)=Sof(H20A)=Sof(H20B)=
 Sof(H20C)=Sof(C18)=Sof(H18A)=Sof(H18B)=Sof(H18C)=FVAR(1)
 Sof(C16A)=Sof(H16D)=Sof(H16E)=Sof(H16F)=Sof(C15A)=Sof(H15D)=Sof(H15E)=
 Sof(H15F)=Sof(C17A)=Sof(H17D)=Sof(H17E)=Sof(H17F)=1-FVAR(2)
 Sof(C3)=Sof(H3A)=Sof(H3B)=Sof(H3C)=Sof(C4)=Sof(H4A)=Sof(H4B)=Sof(H4C)=Sof(C5)=
 Sof(H5A)=Sof(H5B)=Sof(H5C)=FVAR(2)
 Sof(C9A)=Sof(H9AA)=Sof(H9AB)=Sof(H9AC)=Sof(C10A)=Sof(H10D)=Sof(H10E)=
 Sof(H10F)=Sof(C11A)=Sof(H11D)=Sof(H11E)=Sof(H11F)=1-FVAR(3)
 Sof(C13)=Sof(H13A)=Sof(H13B)=Sof(H13C)=Sof(C12)=Sof(H12A)=Sof(H12B)=Sof(H12C)=
 Sof(C14)=Sof(H14A)=Sof(H14B)=Sof(H14C)=FVAR(3)
 Sof(C1A)=Sof(O2A)=Sof(C2A)=Sof(O1A)=1-FVAR(4)
 Sof(O1)=Sof(C1)=Sof(O2)=Sof(C2)=FVAR(4)
6.a Idealised Me refined as rotating group:
 C15(H15A,H15B,H15C), C16(H16A,H16B,H16C), C17(H17A,H17B,H17C), C3(H3A,H3B,
 H3C), C4(H4A,H4B,H4C), C5(H5A,H5B,H5C), C9(H9A,H9B,H9C), C11(H11A,H11B,H11C),
 C10(H10A,H10B,H10C), C6(H6A,H6B,H6C), C8(H8A,H8B,H8C), C7(H7A,H7B,H7C),
 C19(H19A,H19B,H19C), C20(H20A,H20B,H20C), C18(H18A,H18B,H18C), C13(H13A,H13B,
 H13C), C12(H12A,H12B,H12C), C14(H14A,H14B,H14C), C16A(H16D,H16E,H16F),
 C15A(H15D,H15E,H15F), C17A(H17D,H17E,H17F), C20A(H20D,H20E,H20F), C19A(H19D,
 H19E,H19F), C18A(H18D,H18E,H18F), C12A(H12D,H12E,H12F), C13A(H13D,H13E,H13F),
 C14A(H14D,H14E,H14F), C6A(H6AA,H6AB,H6AC), C8A(H8AA,H8AB,H8AC), C7A(H7AA,H7AB,
 H7AC), C9A(H9AA,H9AB,H9AC), C10A(H10D,H10E,H10F), C11A(H11D,H11E,H11F)
;
_olex2_submission_special_instructions 'No special instructions were received'

loop_
_space_group_symop_operation_xyz
'x, y, z'

loop_
_atom_site_label
_atom_site_type_symbol
_atom_site_fract_x
_atom_site_fract_y
_atom_site_fract_z
_atom_site_U_iso_or_equiv
_atom_site_adp_type
_atom_site_occupancy
_atom_site_site_symmetry_order
_atom_site_calc_flag
_atom_site_refinement_flags_posn
_atom_site_refinement_flags_adp
_atom_site_refinement_flags_occupancy
_atom_site_disorder_assembly
_atom_site_disorder_group
Si2 Si 0.0394(3) 0.2240(3) 0.2976(2) 0.0337(7) Uani 1 1 d . U . . .
Si3 Si 0.3280(4) 0.6704(4) 0.2661(2) 0.0383(7) Uani 1 1 d . U . . .
Si5 Si 0.6768(3) 0.5893(3) 0.6758(2) 0.0328(7) Uani 1 1 d . U . . .
Si7 Si 0.9495(4) 0.7887(3) 0.6731(2) 0.0373(7) Uani 1 1 d . . . . .
C15 C 0.9718(19) 0.7203(19) 0.5396(13) 0.062(4) Uani 1 1 d . U . . .
H15A H 0.862937 0.685356 0.470130 0.094 Uiso 1 1 calc R U . . .
H15B H 0.989998 0.627883 0.547343 0.094 Uiso 1 1 calc R U . . .
H15C H 1.074361 0.811349 0.530811 0.094 Uiso 1 1 calc R U . . .
C16 C 0.963(2) 0.9904(17) 0.6744(14) 0.064(4) Uani 1 1 d . U . . .
H16A H 1.079715 1.073751 0.677162 0.095 Uiso 1 1 calc R U . . .
H16B H 0.946952 1.024083 0.743805 0.095 Uiso 1 1 calc R U . . .
H16C H 0.868614 0.978859 0.602811 0.095 Uiso 1 1 calc R U . . .
C17 C 1.133(2) 0.819(2) 0.8089(14) 0.083(5) Uani 1 1 d . U . . .
H17A H 1.162121 0.734818 0.796898 0.125 Uiso 1 1 calc R U . . .
H17B H 1.095685 0.809672 0.875021 0.125 Uiso 1 1 calc R U . . .
H17C H 1.239123 0.928219 0.826524 0.125 Uiso 1 1 calc R U . . .
Si1 Si 0.3143(3) 0.4251(3) 0.2957(2) 0.0292(6) Uani 1 1 d . U . . .
Si6 Si 0.6654(4) 0.3455(4) 0.7078(3) 0.0524(9) Uani 1 1 d D . . . .
C3 C 0.067(5) 0.045(5) 0.331(4) 0.037(5) Uani 0.33(4) 1 d . U P A 1
H3A H -0.004618 -0.012433 0.375486 0.056 Uiso 0.33(4) 1 calc R U P A 1
H3B H 0.192981 0.085678 0.377996 0.056 Uiso 0.33(4) 1 calc R U P A 1
H3C H 0.026557 -0.031952 0.257059 0.056 Uiso 0.33(4) 1 calc R U P A 1
O1 O 0.477(3) 0.472(4) 0.4374(14) 0.049(6) Uani 0.556(17) 1 d D U P B 1
C1 C 0.505(3) 0.556(2) 0.5368(15) 0.015(4) Uani 0.556(17) 1 d D U P B 1
O2 O 0.320(2) 0.671(2) 0.5700(16) 0.083(7) Uani 0.556(17) 1 d D . P B 1
C2 C 0.397(3) 0.613(3) 0.5450(18) 0.050(6) Uani 0.556(17) 1 d D U P B 1
Si4 Si 0.4140(10) 0.3317(8) 0.1781(8) 0.0405(19) Uani 0.618(10) 1 d . . P B 1
C4 C -0.131(5) 0.202(5) 0.141(3) 0.034(6) Uani 0.33(4) 1 d . U P A 1
H4A H -0.094135 0.180646 0.079546 0.051 Uiso 0.33(4) 1 calc R U P A 1
H4B H -0.131300 0.304504 0.140748 0.051 Uiso 0.33(4) 1 calc R U P A 1
H4C H -0.251159 0.111031 0.126376 0.051 Uiso 0.33(4) 1 calc R U P A 1
C5 C -0.019(5) 0.303(6) 0.416(4) 0.040(7) Uani 0.33(4) 1 d . U P A 1
H5A H -0.135796 0.217266 0.411021 0.048 Uiso 0.33(4) 1 calc R U P A 1
H5B H -0.021429 0.401473 0.401267 0.048 Uiso 0.33(4) 1 calc R U P A 1
H5C H 0.072175 0.329808 0.494209 0.048 Uiso 0.33(4) 1 calc R U P A 1
C9 C 0.227(2) 0.238(2) 0.0219(17) 0.051(5) Uani 0.618(10) 1 d . U P B 1
H9A H 0.206133 0.323443 -0.006293 0.076 Uiso 0.618(10) 1 calc R U P B 1
H9B H 0.117053 0.148794 0.024093 0.076 Uiso 0.618(10) 1 calc R U P B 1
H9C H 0.262869 0.195352 -0.031530 0.076 Uiso 0.618(10) 1 calc R U P B 1
C11 C 0.456(3) 0.172(2) 0.2307(19) 0.057(5) Uani 0.618(10) 1 d . U P B 1
H11A H 0.507361 0.140676 0.183160 0.085 Uiso 0.618(10) 1 calc R U P B 1
H11B H 0.343633 0.075623 0.223373 0.085 Uiso 0.618(10) 1 calc R U P B 1
H11C H 0.540176 0.215818 0.313522 0.085 Uiso 0.618(10) 1 calc R U P B 1
Si8 Si 0.6306(12) 0.7034(8) 0.8299(7) 0.044(2) Uani 0.618(10) 1 d . . P B 1
C10 C 0.616(3) 0.497(3) 0.164(2) 0.036(6) Uani 0.618(10) 1 d . U P B 1
H10A H 0.662896 0.448383 0.124653 0.043 Uiso 0.618(10) 1 calc R U P B 1
H10B H 0.706538 0.565559 0.242635 0.043 Uiso 0.618(10) 1 calc R U P B 1
H10C H 0.583915 0.565597 0.117492 0.043 Uiso 0.618(10) 1 calc R U P B 1
C6 C 0.558(3) 0.849(3) 0.387(2) 0.087(7) Uani 0.618(10) 1 d . U P B 1
H6A H 0.654173 0.833177 0.386074 0.131 Uiso 0.618(10) 1 calc R U P B 1
H6B H 0.552881 0.848027 0.464931 0.131 Uiso 0.618(10) 1 calc R U P B 1
H6C H 0.581025 0.955163 0.370217 0.131 Uiso 0.618(10) 1 calc R U P B 1
C8 C 0.353(3) 0.706(3) 0.1162(15) 0.076(5) Uani 0.618(10) 1 d . U P B 1
H8A H 0.328379 0.791993 0.094343 0.115 Uiso 0.618(10) 1 calc R U P B 1
H8B H 0.268583 0.603973 0.054247 0.115 Uiso 0.618(10) 1 calc R U P B 1
H8C H 0.475293 0.741358 0.125365 0.115 Uiso 0.618(10) 1 calc R U P B 1
C7 C 0.138(2) 0.684(3) 0.2756(19) 0.050(5) Uani 0.618(10) 1 d . U P B 1
H7A H 0.164071 0.796700 0.278703 0.075 Uiso 0.618(10) 1 calc R U P B 1
H7B H 0.120641 0.653753 0.346977 0.075 Uiso 0.618(10) 1 calc R U P B 1
H7C H 0.028280 0.608557 0.206164 0.075 Uiso 0.618(10) 1 calc R U P B 1
C19 C 0.649(4) 0.895(3) 0.829(3) 0.106(10) Uani 0.618(10) 1 d . U P B 1
H19A H 0.578434 0.891833 0.750024 0.159 Uiso 0.618(10) 1 calc R U P B 1
H19B H 0.774958 0.980385 0.851735 0.159 Uiso 0.618(10) 1 calc R U P B 1
H19C H 0.605484 0.918630 0.885532 0.159 Uiso 0.618(10) 1 calc R U P B 1
C20 C 0.412(4) 0.540(4) 0.830(2) 0.060(8) Uani 0.618(10) 1 d . U P B 1
H20A H 0.318129 0.502208 0.750833 0.090 Uiso 0.618(10) 1 calc R U P B 1
H20B H 0.382195 0.585947 0.886236 0.090 Uiso 0.618(10) 1 calc R U P B 1
H20C H 0.421865 0.447769 0.852810 0.090 Uiso 0.618(10) 1 calc R U P B 1
C18 C 0.814(4) 0.760(4) 0.971(2) 0.089(10) Uani 0.618(10) 1 d . U P B 1
H18A H 0.813546 0.661565 0.989264 0.133 Uiso 0.618(10) 1 calc R U P B 1
H18B H 0.799100 0.812707 1.033790 0.133 Uiso 0.618(10) 1 calc R U P B 1
H18C H 0.928107 0.837379 0.967012 0.133 Uiso 0.618(10) 1 calc R U P B 1
C13 C 0.842(2) 0.323(2) 0.690(2) 0.081(6) Uani 0.782(11) 1 d D U P C 1
H13A H 0.812976 0.288233 0.606093 0.122 Uiso 0.782(11) 1 calc R U P C 1
H13B H 0.852839 0.240407 0.729778 0.122 Uiso 0.782(11) 1 calc R U P C 1
H13C H 0.956023 0.428749 0.725150 0.122 Uiso 0.782(11) 1 calc R U P C 1
C12 C 0.4429(17) 0.1629(18) 0.6167(14) 0.063(5) Uani 0.782(11) 1 d D U P C 1
H12A H 0.424434 0.151691 0.533337 0.095 Uiso 0.782(11) 1 calc R U P C 1
H12B H 0.350299 0.176128 0.628490 0.095 Uiso 0.782(11) 1 calc R U P C 1
H12C H 0.436152 0.064337 0.639890 0.095 Uiso 0.782(11) 1 calc R U P C 1
C14 C 0.7149(19) 0.3480(16) 0.8677(9) 0.0524(9) Uani 0.782(11) 1 d D U P C 1
H14A H 0.736784 0.259565 0.885172 0.063 Uiso 0.782(11) 1 calc R U P C 1
H14B H 0.612805 0.331690 0.884805 0.063 Uiso 0.782(11) 1 calc R U P C 1
H14C H 0.821067 0.454161 0.916485 0.063 Uiso 0.782(11) 1 calc R U P C 1
C1A C 0.501(5) 0.478(6) 0.429(3) 0.028(8) Uani 0.444(17) 1 d D U P B 2
O2A O 0.6789(18) 0.349(2) 0.4080(13) 0.044(6) Uani 0.444(17) 1 d D . P B 2
C2A C 0.588(3) 0.398(3) 0.4199(19) 0.037(6) Uani 0.444(17) 1 d D U P B 2
O1A O 0.499(3) 0.503(3) 0.5338(18) 0.060(6) Uani 0.444(17) 1 d D U P B 2
Si8A Si 0.3450(15) 0.3049(15) 0.1334(9) 0.033(3) Uani 0.382(10) 1 d . . P B 2
C16A C -0.155(3) 0.186(3) 0.170(2) 0.047(5) Uani 0.67(4) 1 d . U P A 2
H16D H -0.157106 0.134277 0.098604 0.070 Uiso 0.67(4) 1 calc R U P A 2
H16E H -0.148049 0.289877 0.162568 0.070 Uiso 0.67(4) 1 calc R U P A 2
H16F H -0.264506 0.111915 0.181233 0.070 Uiso 0.67(4) 1 calc R U P A 2
C15A C 0.017(3) 0.277(3) 0.434(2) 0.041(4) Uani 0.67(4) 1 d . U P A 2
H15D H 0.036670 0.388369 0.445484 0.061 Uiso 0.67(4) 1 calc R U P A 2
H15E H 0.105073 0.273569 0.501766 0.061 Uiso 0.67(4) 1 calc R U P A 2
H15F H -0.103659 0.198487 0.428845 0.061 Uiso 0.67(4) 1 calc R U P A 2
C17A C 0.013(3) 0.015(2) 0.288(2) 0.041(4) Uani 0.67(4) 1 d . U P A 2
H17D H -0.082600 -0.055529 0.312803 0.061 Uiso 0.67(4) 1 calc R U P A 2
H17E H 0.125386 0.026694 0.340182 0.061 Uiso 0.67(4) 1 calc R U P A 2
H17F H -0.016658 -0.034921 0.206844 0.061 Uiso 0.67(4) 1 calc R U P A 2
C20A C 0.338(3) 0.102(3) 0.144(2) 0.031(5) Uani 0.382(10) 1 d . U P B 2
H20D H 0.220124 0.017139 0.138463 0.047 Uiso 0.382(10) 1 calc R U P B 2
H20E H 0.429395 0.118470 0.219451 0.047 Uiso 0.382(10) 1 calc R U P B 2
H20F H 0.362051 0.066326 0.079215 0.047 Uiso 0.382(10) 1 calc R U P B 2
C19A C 0.164(3) 0.270(3) -0.013(2) 0.029(5) Uani 0.382(10) 1 d . U P B 2
H19D H 0.183784 0.230012 -0.078685 0.044 Uiso 0.382(10) 1 calc R U P B 2
H19E H 0.169978 0.374202 -0.020479 0.044 Uiso 0.382(10) 1 calc R U P B 2
H19F H 0.046418 0.188892 -0.016390 0.044 Uiso 0.382(10) 1 calc R U P B 2
Si3A Si 0.5542(15) 0.6709(13) 0.7826(10) 0.036(3) Uani 0.382(10) 1 d . . P B 2
C18A C 0.571(6) 0.446(5) 0.131(3) 0.038(9) Uani 0.382(10) 1 d . U P B 2
H18D H 0.572330 0.409427 0.056353 0.057 Uiso 0.382(10) 1 calc R U P B 2
H18E H 0.662930 0.444625 0.196646 0.057 Uiso 0.382(10) 1 calc R U P B 2
H18F H 0.594001 0.558499 0.139181 0.057 Uiso 0.382(10) 1 calc R U P B 2
C12A C 0.565(4) 0.828(3) 0.313(3) 0.058(8) Uani 0.382(10) 1 d . U P B 2
H12D H 0.607037 0.811673 0.252738 0.087 Uiso 0.382(10) 1 calc R U P B 2
H12E H 0.634035 0.819965 0.387859 0.087 Uiso 0.382(10) 1 calc R U P B 2
H12F H 0.579618 0.937285 0.321718 0.087 Uiso 0.382(10) 1 calc R U P B 2
C13A C 0.193(3) 0.659(2) 0.1224(16) 0.0383(7) Uani 0.382(10) 1 d . U P B 2
H13D H 0.204140 0.595982 0.063599 0.057 Uiso 0.382(10) 1 calc R U P B 2
H13E H 0.233375 0.770329 0.111162 0.057 Uiso 0.382(10) 1 calc R U P B 2
H13F H 0.068415 0.604654 0.113023 0.057 Uiso 0.382(10) 1 calc R U P B 2
C14A C 0.227(4) 0.716(3) 0.370(3) 0.061(7) Uani 0.382(10) 1 d . U P B 2
H14D H 0.098894 0.634234 0.339997 0.091 Uiso 0.382(10) 1 calc R U P B 2
H14E H 0.245295 0.826127 0.372056 0.091 Uiso 0.382(10) 1 calc R U P B 2
H14F H 0.286425 0.710932 0.449556 0.091 Uiso 0.382(10) 1 calc R U P B 2
C6A C 0.487(5) 0.812(4) 0.715(3) 0.066(9) Uani 0.382(10) 1 d . U P B 2
H6AA H 0.357738 0.750609 0.670071 0.100 Uiso 0.382(10) 1 calc R U P B 2
H6AB H 0.548349 0.856240 0.662888 0.100 Uiso 0.382(10) 1 calc R U P B 2
H6AC H 0.520403 0.902133 0.777793 0.100 Uiso 0.382(10) 1 calc R U P B 2
C8A C 0.353(5) 0.507(6) 0.792(4) 0.047(10) Uani 0.382(10) 1 d . U P B 2
H8AA H 0.252672 0.464345 0.715875 0.070 Uiso 0.382(10) 1 calc R U P B 2
H8AB H 0.326914 0.550862 0.852190 0.070 Uiso 0.382(10) 1 calc R U P B 2
H8AC H 0.371879 0.418596 0.814577 0.070 Uiso 0.382(10) 1 calc R U P B 2
C7A C 0.733(5) 0.798(4) 0.926(3) 0.063(10) Uani 0.382(10) 1 d . U P B 2
H7AA H 0.838691 0.880265 0.914479 0.095 Uiso 0.382(10) 1 calc R U P B 2
H7AB H 0.762817 0.728599 0.971953 0.095 Uiso 0.382(10) 1 calc R U P B 2
H7AC H 0.693980 0.853650 0.967565 0.095 Uiso 0.382(10) 1 calc R U P B 2
C9A C 0.655(6) 0.242(4) 0.570(2) 0.0524(9) Uani 0.218(11) 1 d D U P C 2
H9AA H 0.671489 0.150260 0.584391 0.079 Uiso 0.218(11) 1 calc R U P C 2
H9AB H 0.749101 0.321460 0.548048 0.079 Uiso 0.218(11) 1 calc R U P C 2
H9AC H 0.538019 0.201152 0.506649 0.079 Uiso 0.218(11) 1 calc R U P C 2
C10A C 0.456(5) 0.197(5) 0.723(6) 0.079(15) Uani 0.218(11) 1 d D U P C 2
H10D H 0.362765 0.220006 0.684556 0.118 Uiso 0.218(11) 1 calc R U P C 2
H10E H 0.477983 0.207631 0.807295 0.118 Uiso 0.218(11) 1 calc R U P C 2
H10F H 0.417508 0.084692 0.686849 0.118 Uiso 0.218(11) 1 calc R U P C 2
C11A C 0.792(5) 0.422(5) 0.8683(13) 0.0524(9) Uani 0.218(11) 1 d D U P C 2
H11D H 0.806159 0.336216 0.900779 0.079 Uiso 0.218(11) 1 calc R U P C 2
H11E H 0.727384 0.452204 0.904062 0.079 Uiso 0.218(11) 1 calc R U P C 2
H11F H 0.909966 0.519119 0.885712 0.079 Uiso 0.218(11) 1 calc R U P C 2

loop_
_atom_site_aniso_label
_atom_site_aniso_U_11
_atom_site_aniso_U_22
_atom_site_aniso_U_33
_atom_site_aniso_U_23
_atom_site_aniso_U_13
_atom_site_aniso_U_12
Si2 0.0268(13) 0.0280(16) 0.0434(15) 0.0068(12) 0.0150(11) 0.0119(12)
Si3 0.0420(16) 0.0332(17) 0.0404(15) 0.0068(12) 0.0146(12) 0.0216(13)
Si5 0.0390(15) 0.0345(17) 0.0385(14) 0.0196(12) 0.0205(12) 0.0249(13)
Si7 0.0375(16) 0.0297(17) 0.0424(16) 0.0138(13) 0.0167(12) 0.0151(13)
C15 0.068(8) 0.068(8) 0.083(9) 0.024(6) 0.054(7) 0.043(6)
C16 0.059(8) 0.042(7) 0.071(8) 0.013(6) 0.025(6) 0.013(6)
C17 0.057(8) 0.077(10) 0.078(9) 0.025(7) 0.008(7) 0.020(7)
Si1 0.0252(13) 0.0295(16) 0.0351(14) 0.0085(11) 0.0147(10) 0.0141(11)
Si6 0.0592(19) 0.0368(18) 0.087(2) 0.0338(16) 0.0475(17) 0.0305(15)
C3 0.035(9) 0.025(8) 0.047(10) 0.009(8) 0.011(8) 0.015(7)
O1 0.031(7) 0.054(8) 0.040(8) 0.024(7) 0.012(6) 0.007(6)
C1 0.025(7) 0.013(6) 0.012(6) 0.004(5) 0.008(5) 0.014(5)
O2 0.110(14) 0.119(16) 0.093(12) 0.051(11) 0.054(10) 0.102(13)
C2 0.046(9) 0.052(10) 0.043(9) -0.003(7) 0.005(7) 0.029(8)
Si4 0.040(4) 0.023(3) 0.062(6) 0.006(3) 0.033(4) 0.011(3)
C4 0.023(8) 0.039(9) 0.034(9) 0.004(8) 0.019(7) 0.008(7)
C5 0.032(9) 0.046(9) 0.043(9) 0.015(8) 0.022(7) 0.016(7)
C9 0.030(8) 0.046(10) 0.046(10) -0.014(8) 0.007(7) 0.006(7)
C11 0.068(11) 0.050(10) 0.086(12) 0.025(9) 0.040(9) 0.049(9)
Si8 0.056(5) 0.024(4) 0.061(5) 0.015(4) 0.040(4) 0.017(4)
C10 0.038(12) 0.031(12) 0.039(13) 0.008(9) 0.028(10) 0.011(9)
C6 0.063(10) 0.048(10) 0.116(13) 0.011(9) 0.025(9) 0.011(8)
C8 0.105(11) 0.095(11) 0.070(9) 0.054(7) 0.065(8) 0.059(8)
C7 0.050(9) 0.052(10) 0.067(10) 0.021(7) 0.027(7) 0.037(8)
C19 0.115(16) 0.079(15) 0.132(17) -0.015(11) 0.082(13) 0.040(12)
C20 0.061(17) 0.066(18) 0.056(16) 0.014(13) 0.037(13) 0.028(13)
C18 0.109(18) 0.086(16) 0.055(13) 0.015(11) 0.059(13) 0.023(13)
C13 0.067(10) 0.047(9) 0.155(16) 0.037(10) 0.056(10) 0.039(8)
C12 0.047(7) 0.050(8) 0.070(10) 0.027(7) 0.018(7) 0.010(6)
C14 0.0592(19) 0.0368(18) 0.087(2) 0.0338(16) 0.0475(17) 0.0305(15)
C1A 0.020(10) 0.039(13) 0.033(11) 0.000(9) 0.015(8) 0.018(9)
O2A 0.033(8) 0.061(11) 0.028(8) -0.017(7) 0.003(6) 0.025(8)
C2A 0.041(10) 0.044(11) 0.030(9) 0.019(7) 0.011(7) 0.027(8)
O1A 0.035(7) 0.068(9) 0.037(8) 0.020(7) 0.014(6) -0.003(7)
Si8A 0.032(6) 0.037(6) 0.029(6) 0.007(4) 0.016(4) 0.015(5)
C16A 0.025(7) 0.048(7) 0.045(8) 0.016(6) 0.010(6) 0.005(6)
C15A 0.040(7) 0.033(6) 0.055(8) 0.018(5) 0.029(6) 0.016(5)
C17A 0.039(7) 0.017(6) 0.054(8) 0.001(6) 0.010(6) 0.011(5)
C20A 0.041(8) 0.019(7) 0.035(8) 0.019(6) 0.010(6) 0.019(6)
C19A 0.020(10) 0.025(9) 0.028(10) 0.004(8) -0.002(8) 0.009(8)
Si3A 0.032(5) 0.029(5) 0.039(6) -0.008(4) 0.015(4) 0.010(4)
C18A 0.047(18) 0.035(17) 0.032(16) -0.002(11) 0.011(13) 0.025(14)
C12A 0.059(12) 0.031(10) 0.066(13) 0.024(10) 0.028(10) 0.007(8)
C13A 0.0420(16) 0.0332(17) 0.0404(15) 0.0068(12) 0.0146(12) 0.0216(13)
C14A 0.067(12) 0.052(11) 0.078(13) 0.013(9) 0.040(10) 0.035(9)
C6A 0.071(16) 0.059(15) 0.12(2) 0.048(14) 0.076(16) 0.041(12)
C8A 0.025(14) 0.047(17) 0.045(17) -0.020(13) 0.009(11) 0.009(12)
C7A 0.057(16) 0.054(16) 0.046(17) -0.020(13) 0.015(13) 0.013(12)
C9A 0.0592(19) 0.0368(18) 0.087(2) 0.0338(16) 0.0475(17) 0.0305(15)
C10A 0.07(2) 0.06(2) 0.10(3) 0.02(2) 0.04(2) 0.027(18)
C11A 0.0592(19) 0.0368(18) 0.087(2) 0.0338(16) 0.0475(17) 0.0305(15)

loop_
_atom_type_symbol
_atom_type_description
_atom_type_scat_dispersion_real
_atom_type_scat_dispersion_imag
_atom_type_scat_source
C C 0.0033 0.0016 'International Tables Vol C Tables 4.2.6.8 and 6.1.1.4'
H H 0.0000 0.0000 'International Tables Vol C Tables 4.2.6.8 and 6.1.1.4'
O O 0.0106 0.0060 'International Tables Vol C Tables 4.2.6.8 and 6.1.1.4'
Si Si 0.0817 0.0704 'International Tables Vol C Tables 4.2.6.8 and 6.1.1.4'

loop_
_geom_angle_atom_site_label_1
_geom_angle_atom_site_label_2
_geom_angle_atom_site_label_3
_geom_angle
_geom_angle_site_symmetry_1
_geom_angle_site_symmetry_3
_geom_angle_publ_flag
C3 Si2 Si1 105.2(12) . . ?
C3 Si2 C4 121(2) . . ?
C3 Si2 C5 110.5(17) . . ?
C4 Si2 Si1 101.1(12) . . ?
C5 Si2 Si1 112.3(13) . . ?
C5 Si2 C4 106.7(15) . . ?
C16A Si2 Si1 113.6(8) . . ?
C16A Si2 C15A 109.3(10) . . ?
C16A Si2 C17A 103.0(12) . . ?
C15A Si2 Si1 111.4(7) . . ?
C15A Si2 C17A 106.7(10) . . ?
C17A Si2 Si1 112.3(7) . . ?
C6 Si3 Si1 105.9(8) . . ?
C8 Si3 Si1 109.9(6) . . ?
C8 Si3 C6 103.8(11) . . ?
C7 Si3 Si1 114.1(7) . . ?
C7 Si3 C6 110.8(12) . . ?
C7 Si3 C8 111.7(9) . . ?
C12A Si3 Si1 106.8(10) . . ?
C12A Si3 C14A 111.2(13) . . ?
C13A Si3 Si1 115.5(6) . . ?
C13A Si3 C12A 113.1(12) . . ?
C13A Si3 C14A 105.3(11) . . ?
C14A Si3 Si1 104.5(8) . . ?
Si7 Si5 Si6 113.27(16) . . ?
Si7 Si5 Si8 108.1(2) . . ?
Si6 Si5 Si8 109.0(2) . . ?
C1 Si5 Si7 106.3(7) . . ?
C1 Si5 Si6 112.6(6) . . ?
C1 Si5 Si8 107.3(6) . . ?
O1A Si5 Si7 112.5(7) . . ?
O1A Si5 Si6 97.4(9) . . ?
O1A Si5 Si3A 100.2(9) . . ?
Si3A Si5 Si7 118.3(3) . . ?
Si3A Si5 Si6 112.4(3) . . ?
C15 Si7 Si5 109.5(5) . . ?
C15 Si7 C16 109.9(7) . . ?
C15 Si7 C17 110.8(8) . . ?
C16 Si7 Si5 110.4(5) . . ?
C17 Si7 Si5 108.6(6) . . ?
C17 Si7 C16 107.6(7) . . ?
Si7 C15 H15A 109.5 . . ?
Si7 C15 H15B 109.5 . . ?
Si7 C15 H15C 109.5 . . ?
H15A C15 H15B 109.5 . . ?
H15A C15 H15C 109.5 . . ?
H15B C15 H15C 109.5 . . ?
Si7 C16 H16A 109.5 . . ?
Si7 C16 H16B 109.5 . . ?
Si7 C16 H16C 109.5 . . ?
H16A C16 H16B 109.5 . . ?
H16A C16 H16C 109.5 . . ?
H16B C16 H16C 109.5 . . ?
Si7 C17 H17A 109.5 . . ?
Si7 C17 H17B 109.5 . . ?
Si7 C17 H17C 109.5 . . ?
H17A C17 H17B 109.5 . . ?
H17A C17 H17C 109.5 . . ?
H17B C17 H17C 109.5 . . ?
Si2 Si1 Si8A 105.9(3) . . ?
Si3 Si1 Si2 113.47(15) . . ?
Si3 Si1 Si8A 108.9(3) . . ?
O1 Si1 Si2 105.7(9) . . ?
O1 Si1 Si3 107.4(10) . . ?
O1 Si1 Si4 101.2(7) . . ?
Si4 Si1 Si2 114.7(2) . . ?
Si4 Si1 Si3 112.9(2) . . ?
C1A Si1 Si2 112.7(16) . . ?
C1A Si1 Si3 107.2(14) . . ?
C1A Si1 Si8A 108.6(8) . . ?
C13 Si6 Si5 115.1(6) . . ?
C13 Si6 C12 110.7(10) . . ?
C13 Si6 C14 100.8(9) . . ?
C12 Si6 Si5 111.2(6) . . ?
C12 Si6 C14 109.3(7) . . ?
C14 Si6 Si5 109.2(4) . . ?
C9A Si6 Si5 106.5(11) . . ?
C10A Si6 Si5 112.4(18) . . ?
C10A Si6 C9A 105(2) . . ?
C11A Si6 Si5 96.0(12) . . ?
C11A Si6 C9A 143.1(18) . . ?
C11A Si6 C10A 92(2) . . ?
Si2 C3 H3A 109.5 . . ?
Si2 C3 H3B 109.5 . . ?
Si2 C3 H3C 109.5 . . ?
H3A C3 H3B 109.5 . . ?
H3A C3 H3C 109.5 . . ?
H3B C3 H3C 109.5 . . ?
C1 O1 Si1 127.5(18) . . ?
O1 C1 Si5 121.7(14) . . ?
O1 C1 C2 122.8(18) . . ?
C2 C1 Si5 115.3(13) . . ?
O2 C2 C1 170(2) . . ?
C9 Si4 Si1 106.4(7) . . ?
C11 Si4 Si1 111.0(7) . . ?
C11 Si4 C9 109.6(11) . . ?
C11 Si4 C10 109.8(12) . . ?
C10 Si4 Si1 113.6(8) . . ?
C10 Si4 C9 106.1(10) . . ?
Si2 C4 H4A 109.5 . . ?
Si2 C4 H4B 109.5 . . ?
Si2 C4 H4C 109.5 . . ?
H4A C4 H4B 109.5 . . ?
H4A C4 H4C 109.5 . . ?
H4B C4 H4C 109.5 . . ?
Si2 C5 H5A 109.5 . . ?
Si2 C5 H5B 109.5 . . ?
Si2 C5 H5C 109.5 . . ?
H5A C5 H5B 109.5 . . ?
H5A C5 H5C 109.5 . . ?
H5B C5 H5C 109.5 . . ?
Si4 C9 H9A 109.5 . . ?
Si4 C9 H9B 109.5 . . ?
Si4 C9 H9C 109.5 . . ?
H9A C9 H9B 109.5 . . ?
H9A C9 H9C 109.5 . . ?
H9B C9 H9C 109.5 . . ?
Si4 C11 H11A 109.5 . . ?
Si4 C11 H11B 109.5 . . ?
Si4 C11 H11C 109.5 . . ?
H11A C11 H11B 109.5 . . ?
H11A C11 H11C 109.5 . . ?
H11B C11 H11C 109.5 . . ?
C19 Si8 Si5 116.8(9) . . ?
C19 Si8 C20 113.4(15) . . ?
C19 Si8 C18 99.4(15) . . ?
C20 Si8 Si5 107.0(10) . . ?
C18 Si8 Si5 109.4(10) . . ?
C18 Si8 C20 110.7(12) . . ?
Si4 C10 H10A 109.5 . . ?
Si4 C10 H10B 109.5 . . ?
Si4 C10 H10C 109.5 . . ?
H10A C10 H10B 109.5 . . ?
H10A C10 H10C 109.5 . . ?
H10B C10 H10C 109.5 . . ?
Si3 C6 H6A 109.5 . . ?
Si3 C6 H6B 109.5 . . ?
Si3 C6 H6C 109.5 . . ?
H6A C6 H6B 109.5 . . ?
H6A C6 H6C 109.5 . . ?
H6B C6 H6C 109.5 . . ?
Si3 C8 H8A 109.5 . . ?
Si3 C8 H8B 109.5 . . ?
Si3 C8 H8C 109.5 . . ?
H8A C8 H8B 109.5 . . ?
H8A C8 H8C 109.5 . . ?
H8B C8 H8C 109.5 . . ?
Si3 C7 H7A 109.5 . . ?
Si3 C7 H7B 109.5 . . ?
Si3 C7 H7C 109.5 . . ?
H7A C7 H7B 109.5 . . ?
H7A C7 H7C 109.5 . . ?
H7B C7 H7C 109.5 . . ?
Si8 C19 H19A 109.5 . . ?
Si8 C19 H19B 109.5 . . ?
Si8 C19 H19C 109.5 . . ?
H19A C19 H19B 109.5 . . ?
H19A C19 H19C 109.5 . . ?
H19B C19 H19C 109.5 . . ?
Si8 C20 H20A 109.5 . . ?
Si8 C20 H20B 109.5 . . ?
Si8 C20 H20C 109.5 . . ?
H20A C20 H20B 109.5 . . ?
H20A C20 H20C 109.5 . . ?
H20B C20 H20C 109.5 . . ?
Si8 C18 H18A 109.5 . . ?
Si8 C18 H18B 109.5 . . ?
Si8 C18 H18C 109.5 . . ?
H18A C18 H18B 109.5 . . ?
H18A C18 H18C 109.5 . . ?
H18B C18 H18C 109.5 . . ?
Si6 C13 H13A 109.5 . . ?
Si6 C13 H13B 109.5 . . ?
Si6 C13 H13C 109.5 . . ?
H13A C13 H13B 109.5 . . ?
H13A C13 H13C 109.5 . . ?
H13B C13 H13C 109.5 . . ?
Si6 C12 H12A 109.5 . . ?
Si6 C12 H12B 109.5 . . ?
Si6 C12 H12C 109.5 . . ?
H12A C12 H12B 109.5 . . ?
H12A C12 H12C 109.5 . . ?
H12B C12 H12C 109.5 . . ?
Si6 C14 H14A 109.5 . . ?
Si6 C14 H14B 109.5 . . ?
Si6 C14 H14C 109.5 . . ?
H14A C14 H14B 109.5 . . ?
H14A C14 H14C 109.5 . . ?
H14B C14 H14C 109.5 . . ?
C2A C1A Si1 113.3(18) . . ?
O1A C1A Si1 122(2) . . ?
O1A C1A C2A 114(3) . . ?
O2A C2A C1A 170(3) . . ?
C1A O1A Si5 130(2) . . ?
C20A Si8A Si1 114.5(9) . . ?
C19A Si8A Si1 110.2(10) . . ?
C19A Si8A C20A 109.2(11) . . ?
C18A Si8A Si1 110.1(12) . . ?
C18A Si8A C20A 103.9(16) . . ?
C18A Si8A C19A 108.7(16) . . ?
Si2 C16A H16D 109.5 . . ?
Si2 C16A H16E 109.5 . . ?
Si2 C16A H16F 109.5 . . ?
H16D C16A H16E 109.5 . . ?
H16D C16A H16F 109.5 . . ?
H16E C16A H16F 109.5 . . ?
Si2 C15A H15D 109.5 . . ?
Si2 C15A H15E 109.5 . . ?
Si2 C15A H15F 109.5 . . ?
H15D C15A H15E 109.5 . . ?
H15D C15A H15F 109.5 . . ?
H15E C15A H15F 109.5 . . ?
Si2 C17A H17D 109.5 . . ?
Si2 C17A H17E 109.5 . . ?
Si2 C17A H17F 109.5 . . ?
H17D C17A H17E 109.5 . . ?
H17D C17A H17F 109.5 . . ?
H17E C17A H17F 109.5 . . ?
Si8A C20A H20D 109.5 . . ?
Si8A C20A H20E 109.5 . . ?
Si8A C20A H20F 109.5 . . ?
H20D C20A H20E 109.5 . . ?
H20D C20A H20F 109.5 . . ?
H20E C20A H20F 109.5 . . ?
Si8A C19A H19D 109.5 . . ?
Si8A C19A H19E 109.5 . . ?
Si8A C19A H19F 109.5 . . ?
H19D C19A H19E 109.5 . . ?
H19D C19A H19F 109.5 . . ?
H19E C19A H19F 109.5 . . ?
C6A Si3A Si5 110.7(11) . . ?
C8A Si3A Si5 116.0(16) . . ?
C8A Si3A C6A 105(2) . . ?
C7A Si3A Si5 106.8(13) . . ?
C7A Si3A C6A 104.5(19) . . ?
C7A Si3A C8A 113.5(19) . . ?
Si8A C18A H18D 109.5 . . ?
Si8A C18A H18E 109.5 . . ?
Si8A C18A H18F 109.5 . . ?
H18D C18A H18E 109.5 . . ?
H18D C18A H18F 109.5 . . ?
H18E C18A H18F 109.5 . . ?
Si3 C12A H12D 109.5 . . ?
Si3 C12A H12E 109.5 . . ?
Si3 C12A H12F 109.5 . . ?
H12D C12A H12E 109.5 . . ?
H12D C12A H12F 109.5 . . ?
H12E C12A H12F 109.5 . . ?
Si3 C13A H13D 109.5 . . ?
Si3 C13A H13E 109.5 . . ?
Si3 C13A H13F 109.5 . . ?
H13D C13A H13E 109.5 . . ?
H13D C13A H13F 109.5 . . ?
H13E C13A H13F 109.5 . . ?
Si3 C14A H14D 109.5 . . ?
Si3 C14A H14E 109.5 . . ?
Si3 C14A H14F 109.5 . . ?
H14D C14A H14E 109.5 . . ?
H14D C14A H14F 109.5 . . ?
H14E C14A H14F 109.5 . . ?
Si3A C6A H6AA 109.5 . . ?
Si3A C6A H6AB 109.5 . . ?
Si3A C6A H6AC 109.5 . . ?
H6AA C6A H6AB 109.5 . . ?
H6AA C6A H6AC 109.5 . . ?
H6AB C6A H6AC 109.5 . . ?
Si3A C8A H8AA 109.5 . . ?
Si3A C8A H8AB 109.5 . . ?
Si3A C8A H8AC 109.5 . . ?
H8AA C8A H8AB 109.5 . . ?
H8AA C8A H8AC 109.5 . . ?
H8AB C8A H8AC 109.5 . . ?
Si3A C7A H7AA 109.5 . . ?
Si3A C7A H7AB 109.5 . . ?
Si3A C7A H7AC 109.5 . . ?
H7AA C7A H7AB 109.5 . . ?
H7AA C7A H7AC 109.5 . . ?
H7AB C7A H7AC 109.5 . . ?
Si6 C9A H9AA 109.5 . . ?
Si6 C9A H9AB 109.5 . . ?
Si6 C9A H9AC 109.5 . . ?
H9AA C9A H9AB 109.5 . . ?
H9AA C9A H9AC 109.5 . . ?
H9AB C9A H9AC 109.5 . . ?
Si6 C10A H10D 109.5 . . ?
Si6 C10A H10E 109.5 . . ?
Si6 C10A H10F 109.5 . . ?
H10D C10A H10E 109.5 . . ?
H10D C10A H10F 109.5 . . ?
H10E C10A H10F 109.5 . . ?
Si6 C11A H11D 109.5 . . ?
Si6 C11A H11E 109.5 . . ?
Si6 C11A H11F 109.5 . . ?
H11D C11A H11E 109.5 . . ?
H11D C11A H11F 109.5 . . ?
H11E C11A H11F 109.5 . . ?

loop_
_geom_bond_atom_site_label_1
_geom_bond_atom_site_label_2
_geom_bond_distance
_geom_bond_site_symmetry_2
_geom_bond_publ_flag
Si2 Si1 2.358(4) . ?
Si2 C3 1.90(4) . ?
Si2 C4 1.99(4) . ?
Si2 C5 1.94(5) . ?
Si2 C16A 1.83(2) . ?
Si2 C15A 1.85(3) . ?
Si2 C17A 1.889(19) . ?
Si3 Si1 2.344(4) . ?
Si3 C6 1.97(2) . ?
Si3 C8 1.972(14) . ?
Si3 C7 1.874(15) . ?
Si3 C12A 1.83(3) . ?
Si3 C13A 1.777(18) . ?
Si3 C14A 1.96(2) . ?
Si5 Si7 2.343(4) . ?
Si5 Si6 2.346(4) . ?
Si5 C1 1.816(19) . ?
Si5 Si8 2.400(8) . ?
Si5 O1A 1.78(2) . ?
Si5 Si3A 2.316(12) . ?
Si7 C15 1.854(13) . ?
Si7 C16 1.873(15) . ?
Si7 C17 1.858(15) . ?
C15 H15A 0.9800 . ?
C15 H15B 0.9800 . ?
C15 H15C 0.9800 . ?
C16 H16A 0.9800 . ?
C16 H16B 0.9800 . ?
C16 H16C 0.9800 . ?
C17 H17A 0.9800 . ?
C17 H17B 0.9800 . ?
C17 H17C 0.9800 . ?
Si1 O1 1.77(2) . ?
Si1 Si4 2.301(8) . ?
Si1 C1A 1.79(3) . ?
Si1 Si8A 2.423(13) . ?
Si6 C13 1.833(12) . ?
Si6 C12 1.851(11) . ?
Si6 C14 1.877(10) . ?
Si6 C9A 1.869(14) . ?
Si6 C10A 1.861(15) . ?
Si6 C11A 1.839(14) . ?
C3 H3A 0.9800 . ?
C3 H3B 0.9800 . ?
C3 H3C 0.9800 . ?
O1 C1 1.313(15) . ?
C1 C2 1.379(19) . ?
O2 C2 1.188(12) . ?
Si4 C9 1.93(2) . ?
Si4 C11 1.850(19) . ?
Si4 C10 1.86(2) . ?
C4 H4A 0.9800 . ?
C4 H4B 0.9800 . ?
C4 H4C 0.9800 . ?
C5 H5A 0.9800 . ?
C5 H5B 0.9800 . ?
C5 H5C 0.9800 . ?
C9 H9A 0.9800 . ?
C9 H9B 0.9800 . ?
C9 H9C 0.9800 . ?
C11 H11A 0.9800 . ?
C11 H11B 0.9800 . ?
C11 H11C 0.9800 . ?
Si8 C19 1.75(3) . ?
Si8 C20 1.88(3) . ?
Si8 C18 1.83(3) . ?
C10 H10A 0.9800 . ?
C10 H10B 0.9800 . ?
C10 H10C 0.9800 . ?
C6 H6A 0.9800 . ?
C6 H6B 0.9800 . ?
C6 H6C 0.9800 . ?
C8 H8A 0.9800 . ?
C8 H8B 0.9800 . ?
C8 H8C 0.9800 . ?
C7 H7A 0.9800 . ?
C7 H7B 0.9800 . ?
C7 H7C 0.9800 . ?
C19 H19A 0.9800 . ?
C19 H19B 0.9800 . ?
C19 H19C 0.9800 . ?
C20 H20A 0.9800 . ?
C20 H20B 0.9800 . ?
C20 H20C 0.9800 . ?
C18 H18A 0.9800 . ?
C18 H18B 0.9800 . ?
C18 H18C 0.9800 . ?
C13 H13A 0.9800 . ?
C13 H13B 0.9800 . ?
C13 H13C 0.9800 . ?
C12 H12A 0.9800 . ?
C12 H12B 0.9800 . ?
C12 H12C 0.9800 . ?
C14 H14A 0.9800 . ?
C14 H14B 0.9800 . ?
C14 H14C 0.9800 . ?
C1A C2A 1.38(2) . ?
C1A O1A 1.313(17) . ?
O2A C2A 1.182(12) . ?
Si8A C20A 1.93(2) . ?
Si8A C19A 1.92(2) . ?
Si8A C18A 1.88(5) . ?
C16A H16D 0.9800 . ?
C16A H16E 0.9800 . ?
C16A H16F 0.9800 . ?
C15A H15D 0.9800 . ?
C15A H15E 0.9800 . ?
C15A H15F 0.9800 . ?
C17A H17D 0.9800 . ?
C17A H17E 0.9800 . ?
C17A H17F 0.9800 . ?
C20A H20D 0.9800 . ?
C20A H20E 0.9800 . ?
C20A H20F 0.9800 . ?
C19A H19D 0.9800 . ?
C19A H19E 0.9800 . ?
C19A H19F 0.9800 . ?
Si3A C6A 1.87(4) . ?
Si3A C8A 1.82(5) . ?
Si3A C7A 1.82(3) . ?
C18A H18D 0.9800 . ?
C18A H18E 0.9800 . ?
C18A H18F 0.9800 . ?
C12A H12D 0.9800 . ?
C12A H12E 0.9800 . ?
C12A H12F 0.9800 . ?
C13A H13D 0.9800 . ?
C13A H13E 0.9800 . ?
C13A H13F 0.9800 . ?
C14A H14D 0.9800 . ?
C14A H14E 0.9800 . ?
C14A H14F 0.9800 . ?
C6A H6AA 0.9800 . ?
C6A H6AB 0.9800 . ?
C6A H6AC 0.9800 . ?
C8A H8AA 0.9800 . ?
C8A H8AB 0.9800 . ?
C8A H8AC 0.9800 . ?
C7A H7AA 0.9800 . ?
C7A H7AB 0.9800 . ?
C7A H7AC 0.9800 . ?
C9A H9AA 0.9800 . ?
C9A H9AB 0.9800 . ?
C9A H9AC 0.9800 . ?
C10A H10D 0.9800 . ?
C10A H10E 0.9800 . ?
C10A H10F 0.9800 . ?
C11A H11D 0.9800 . ?
C11A H11E 0.9800 . ?
C11A H11F 0.9800 . ?

loop_
_geom_torsion_atom_site_label_1
_geom_torsion_atom_site_label_2
_geom_torsion_atom_site_label_3
_geom_torsion_atom_site_label_4
_geom_torsion
_geom_torsion_site_symmetry_1
_geom_torsion_site_symmetry_2
_geom_torsion_site_symmetry_3
_geom_torsion_site_symmetry_4
_geom_torsion_publ_flag
Si2 Si1 O1 C1 -73(3) . . . . ?
Si2 Si1 C1A C2A 98(3) . . . . ?
Si2 Si1 C1A O1A -44(4) . . . . ?
Si3 Si1 O1 C1 48(3) . . . . ?
Si3 Si1 C1A C2A -136(3) . . . . ?
Si3 Si1 C1A O1A 81(4) . . . . ?
Si5 C1 C2 O2 3(16) . . . . ?
Si7 Si5 C1 O1 75(2) . . . . ?
Si7 Si5 C1 C2 -110.1(17) . . . . ?
Si7 Si5 O1A C1A 32(4) . . . . ?
Si1 O1 C1 Si5 178.9(16) . . . . ?
Si1 O1 C1 C2 5(4) . . . . ?
Si1 C1A O1A Si5 -167.9(19) . . . . ?
Si6 Si5 C1 O1 -49(2) . . . . ?
Si6 Si5 C1 C2 125.4(16) . . . . ?
Si6 Si5 O1A C1A -87(4) . . . . ?
O1 C1 C2 O2 178(14) . . . . ?
Si4 Si1 O1 C1 167(2) . . . . ?
Si8 Si5 C1 O1 -169.3(19) . . . . ?
Si8 Si5 C1 C2 5.4(19) . . . . ?
C2A C1A O1A Si5 50(6) . . . . ?
Si8A Si1 C1A C2A -19(4) . . . . ?
Si8A Si1 C1A O1A -161(3) . . . . ?
Si3A Si5 O1A C1A 158(4) . . . . ?

loop_
_twin_individual_id
_twin_individual_mass_fraction_refined
1 0.5(4)
2 0.5(4)
